data_4318948
loop_
_publ_author_name
'Athanassios K. Boudalis'
'Nikolia Lalioti'
'Georgios A. Spyroulias'
'Catherine P. Raptopoulou'
'Aris Terzis'
'Azzedine Bousseksou'
'Vassilis Tangoulis'
'Jean-Pierre Tuchagues'
'Spyros P. Perlepes'

_publ_section_title
;
 Novel Rectangular [Fe4(\m4-OHO)(\m-OH)2]7+ versus "Butterfly"
 [Fe4(\m3-O)2]8+ Core Topology in the FeIII/RCO2-/phen Reaction Systems (R
 = Me, Ph; phen = 1,10-Phenanthroline): Preparation and Properties of
 [Fe4(OHO)(OH)2(O2CMe)4(phen)4](ClO4)3, [Fe4O2(O2CPh)7(phen)2](ClO4), and
 [Fe4O2(O2CPh)8(phen)2]
;
_journal_name_full 'Inorganic Chemistry'
_journal_page_first 6474
_journal_page_last 6487
_journal_paper_doi 10.1021/ic025795k
_journal_volume 41
_journal_year 2002
_chemical_formula_sum 'C77 H57 Cl Fe4 N6 O20'
_chemical_formula_weight 1645.14
_chemical_name_systematic
;
 ?
;
_space_group_IT_number 14
_symmetry_cell_setting monoclinic
_symmetry_space_group_name_Hall '-P 2yn'
_symmetry_space_group_name_H-M 'P 1 21/n 1'
_atom_sites_solution_hydrogens geom
_atom_sites_solution_primary direct
_atom_sites_solution_secondary difmap
_audit_creation_method SHELXL
_cell_angle_alpha 90.00
_cell_angle_beta 96.416(3)
_cell_angle_gamma 90.00
_cell_formula_units_Z 4
_cell_length_a 18.532(2)
_cell_length_b 35.908(3)
_cell_length_c 11.591(1)
_cell_measurement_reflns_used 25
_cell_measurement_temperature 298
_cell_measurement_theta_max 27
_cell_measurement_theta_min 12
_cell_volume 7664.9(12)
_computing_cell_refinement
;
Program LEAST (UCLA Crystallographic package, C.E.Strouse 1994)
;
_computing_data_collection
;
Program COLLECT (UCLA Crystallographic package, C.E.Strouse 1994)
;
_computing_data_reduction
;
Program REDUCE (UCLA Crystallographic package, C.E.Strouse 1994)
;
_computing_molecular_graphics ORTEP
_computing_structure_refinement 'SHELXL-93 (Sheldrick, 1993)'
_computing_structure_solution 'SHELXS-86 (Sheldrick, 1986)'
_diffrn_ambient_temperature 298
_diffrn_measurement_device
;
P21 Nicolet diffractometer upgraded by Crystal Logic
;
_diffrn_measurement_method 'theta-2theta scans'
_diffrn_radiation_monochromator graphite
_diffrn_radiation_source 'fine-focus sealed tube'
_diffrn_radiation_type CuK\a
_diffrn_radiation_wavelength 1.54180
_diffrn_reflns_av_R_equivalents 0.0403
_diffrn_reflns_av_sigmaI/netI 0.0654
_diffrn_reflns_limit_h_max 18
_diffrn_reflns_limit_h_min -17
_diffrn_reflns_limit_k_max 0
_diffrn_reflns_limit_k_min -35
_diffrn_reflns_limit_l_max 0
_diffrn_reflns_limit_l_min -11
_diffrn_reflns_number 7860
_diffrn_reflns_theta_max 48.74
_diffrn_reflns_theta_min 2.46
_diffrn_standards_decay_% -1.8
_diffrn_standards_interval_count 97
_diffrn_standards_number 3
_exptl_absorpt_coefficient_mu 6.905
_exptl_absorpt_correction_T_max 1.00
_exptl_absorpt_correction_T_min 0.28
_exptl_absorpt_correction_type 'psi-scan empirical'
_exptl_crystal_colour 'green-red dichroic'
_exptl_crystal_density_diffrn 1.426
_exptl_crystal_density_meas 1.40
_exptl_crystal_density_method 'floating method'
_exptl_crystal_description parallelipiped
_exptl_crystal_F_000 3368
_exptl_crystal_size_max 0.50
_exptl_crystal_size_mid 0.20
_exptl_crystal_size_min 0.10
_refine_diff_density_max 0.944
_refine_diff_density_min -0.552
_refine_diff_density_rms 0.098
_refine_ls_extinction_method none
_refine_ls_goodness_of_fit_all 1.038
_refine_ls_goodness_of_fit_obs 1.090
_refine_ls_matrix_type full
_refine_ls_number_parameters 964
_refine_ls_number_reflns 7370
_refine_ls_number_restraints 0
_refine_ls_restrained_S_all 1.038
_refine_ls_restrained_S_obs 1.090
_refine_ls_R_factor_all 0.1023
_refine_ls_R_factor_obs 0.0737
_refine_ls_shift/esd_max 0.029
_refine_ls_shift/esd_mean 0.001
_refine_ls_structure_factor_coef Fsqd
_refine_ls_weighting_details 'w=1/[\s^2^(Fo^2^)+(0.1157P)^2^+32.2473P] where P=(Fo^2^+2Fc^2^)/3'
_refine_ls_weighting_scheme calc
_refine_ls_wR_factor_all 0.2174
_refine_ls_wR_factor_obs 0.1897
_reflns_number_observed 5328
_reflns_number_total 7370
_reflns_observed_criterion >2sigma(I)
_cod_data_source_file ic025795k-2_s2_1.cif
_cod_data_source_block COMPOUND2
_cod_depositor_comments
;
The following automatic conversions were performed:

'_refine_ls_weighting_scheme' value 'calc
w=1/[\s^2^(Fo^2^)+(0.1157P)^2^+32.2473P] where P=(Fo^2^+2Fc^2^)/3'
was changed to 'calc'. New tag '_refine_ls_weighting_details' was
created. The value of the new tag was set to
'w=1/[\s^2^(Fo^2^)+(0.1157P)^2^+32.2473P] where P=(Fo^2^+2Fc^2^)/3'.

Automatic conversion script
Id: cif_fix_values 3143 2015-03-26 13:38:13Z robertas 
;
_cod_original_cell_volume 7665(1)
_cod_database_code 4318948

loop_
_symmetry_equiv_pos_as_xyz
'x, y, z'
'-x+1/2, y+1/2, -z+1/2'
'-x, -y, -z'
'x-1/2, -y-1/2, z-1/2'

loop_
_atom_site_aniso_label
_atom_site_aniso_U_11
_atom_site_aniso_U_22
_atom_site_aniso_U_33
_atom_site_aniso_U_23
_atom_site_aniso_U_13
_atom_site_aniso_U_12
Fe1 0.0432(9) 0.0443(9) 0.0528(9) -0.0013(7) 0.0016(7) -0.0062(7)
Fe2 0.0385(9) 0.0415(9) 0.0476(9) -0.0006(7) -0.0039(7) -0.0011(7)
Fe3 0.0411(9) 0.0467(9) 0.0577(10) 0.0022(7) -0.0054(7) -0.0031(7)
Fe4 0.0434(9) 0.0417(9) 0.0492(9) -0.0003(7) -0.0042(7) -0.0010(7)
O1 0.054(4) 0.029(3) 0.043(3) 0.001(3) -0.004(3) -0.001(3)
O2 0.029(3) 0.053(4) 0.051(4) 0.000(3) -0.005(3) -0.003(3)
O3 0.046(4) 0.053(4) 0.069(4) -0.007(3) 0.019(4) -0.001(3)
O4 0.047(4) 0.039(4) 0.062(4) 0.000(3) 0.005(3) 0.003(3)
O5 0.063(5) 0.054(4) 0.050(4) 0.007(4) -0.003(3) -0.005(3)
O6 0.056(4) 0.043(5) 0.061(4) 0.001(3) 0.013(3) -0.006(3)
O7 0.030(4) 0.059(4) 0.067(4) 0.013(3) -0.004(3) -0.007(3)
O8 0.045(4) 0.067(5) 0.052(4) -0.003(3) -0.001(3) -0.002(3)
O9 0.062(4) 0.051(4) 0.054(4) -0.011(3) -0.006(3) -0.006(4)
O10 0.059(5) 0.067(5) 0.064(5) -0.016(4) 0.004(4) -0.005(4)
O11 0.052(4) 0.051(4) 0.072(5) 0.013(4) -0.007(3) -0.002(4)
O12 0.043(4) 0.054(4) 0.065(4) 0.014(3) 0.003(3) 0.011(3)
O13 0.048(4) 0.049(4) 0.055(4) -0.002(4) -0.003(3) 0.008(3)
O14 0.057(4) 0.047(4) 0.055(4) 0.005(4) 0.007(3) 0.010(3)
O15 0.049(4) 0.071(5) 0.047(4) -0.005(3) -0.009(3) -0.010(4)
O16 0.054(4) 0.066(5) 0.057(4) 0.001(4) -0.011(3) -0.008(4)
N1 0.057(6) 0.047(6) 0.063(5) -0.002(4) -0.003(4) -0.006(5)
N2 0.040(5) 0.047(6) 0.066(5) 0.001(4) 0.010(4) -0.006(4)
N11 0.049(6) 0.058(6) 0.074(6) 0.003(5) -0.009(5) -0.002(5)
N12 0.039(5) 0.066(6) 0.067(5) -0.001(5) 0.001(4) 0.000(4)
C1 0.041(7) 0.062(8) 0.082(8) 0.001(6) 0.004(5) 0.001(5)
C2 0.065(9) 0.073(9) 0.100(9) -0.015(7) 0.004(7) 0.010(7)
C3 0.054(8) 0.101(11) 0.108(10) -0.007(8) 0.026(7) 0.018(8)
C4 0.048(7) 0.083(10) 0.098(9) -0.007(7) 0.004(6) 0.011(7)
C5 0.056(8) 0.107(12) 0.116(11) 0.001(9) 0.015(7) -0.029(8)
C6 0.071(10) 0.076(10) 0.134(12) 0.000(9) 0.023(8) -0.022(7)
C7 0.060(8) 0.073(9) 0.076(8) 0.005(7) 0.003(6) -0.010(7)
C8 0.076(10) 0.065(9) 0.108(10) 0.014(7) 0.004(7) -0.028(7)
C9 0.089(10) 0.034(7) 0.113(10) -0.001(6) -0.006(8) -0.010(7)
C10 0.077(8) 0.056(8) 0.080(8) -0.003(6) 0.004(6) -0.001(7)
C11 0.058(8) 0.055(7) 0.053(6) 0.010(5) 0.002(5) -0.027(6)
C12 0.051(7) 0.071(8) 0.061(7) -0.004(6) 0.004(5) -0.003(6)
C21 0.069(8) 0.056(8) 0.093(9) 0.013(7) -0.001(7) -0.006(6)
C22 0.084(10) 0.071(10) 0.135(12) 0.031(9) -0.001(9) 0.017(8)
C23 0.099(11) 0.045(7) 0.136(12) 0.024(8) 0.007(9) 0.004(8)
C24 0.074(8) 0.039(7) 0.099(9) 0.004(6) 0.005(7) 0.000(6)
C25 0.106(12) 0.053(8) 0.127(12) 0.006(8) 0.034(10) -0.033(8)
C26 0.064(9) 0.084(11) 0.129(12) -0.004(9) 0.010(8) -0.030(8)
C27 0.051(8) 0.064(8) 0.098(9) -0.008(7) 0.003(6) -0.014(7)
C28 0.045(8) 0.098(11) 0.115(11) -0.011(9) -0.004(7) -0.021(7)
C29 0.053(8) 0.088(10) 0.097(9) -0.005(8) -0.009(6) 0.004(7)
C30 0.041(7) 0.067(7) 0.080(8) -0.003(6) -0.001(6) -0.017(6)
C31 0.051(7) 0.041(6) 0.070(7) 0.005(5) 0.008(5) -0.014(5)
C32 0.064(8) 0.057(8) 0.063(7) -0.002(6) -0.001(6) -0.007(6)
C41 0.053(7) 0.051(7) 0.044(6) -0.011(5) -0.006(5) 0.021(6)
C42 0.047(7) 0.056(7) 0.059(6) -0.001(5) -0.009(5) -0.010(6)
C43 0.065(8) 0.060(8) 0.099(9) -0.004(7) -0.002(7) 0.010(7)
C44 0.049(8) 0.088(11) 0.153(14) -0.022(9) 0.008(8) 0.010(7)
C45 0.077(11) 0.092(12) 0.133(13) -0.015(9) -0.008(9) 0.039(9)
C46 0.108(12) 0.060(9) 0.139(13) 0.005(8) 0.016(10) 0.028(9)
C47 0.073(8) 0.057(8) 0.086(8) 0.002(6) 0.021(6) 0.027(7)
C51 0.035(6) 0.057(8) 0.044(6) 0.004(6) 0.002(4) 0.000(5)
C52 0.045(6) 0.051(7) 0.054(7) 0.003(5) 0.009(5) 0.004(5)
C53 0.085(9) 0.086(9) 0.057(7) 0.018(7) -0.004(6) -0.030(7)
C54 0.108(11) 0.100(11) 0.102(12) 0.039(10) 0.015(9) -0.037(9)
C55 0.088(10) 0.110(12) 0.059(8) 0.027(8) 0.013(7) 0.011(9)
C56 0.091(9) 0.089(10) 0.046(8) -0.008(7) -0.013(6) 0.016(8)
C57 0.071(8) 0.062(7) 0.059(8) -0.004(6) -0.001(6) 0.002(6)
C61 0.047(7) 0.039(6) 0.054(7) 0.007(5) 0.013(6) -0.008(5)
C62 0.044(7) 0.039(6) 0.064(7) 0.009(5) -0.004(5) -0.015(5)
C63 0.045(7) 0.079(8) 0.079(9) -0.006(7) -0.003(6) 0.005(6)
C64 0.077(9) 0.084(9) 0.063(8) -0.006(6) 0.008(6) 0.010(7)
C65 0.086(10) 0.061(7) 0.062(8) -0.001(6) 0.027(7) 0.004(6)
C66 0.072(8) 0.072(8) 0.088(10) 0.005(7) 0.029(8) -0.004(6)
C67 0.056(8) 0.076(8) 0.068(8) 0.003(6) -0.004(6) -0.013(6)
C71 0.067(8) 0.046(7) 0.056(7) -0.010(6) -0.022(6) -0.001(6)
C72 0.050(6) 0.047(7) 0.068(8) -0.004(6) -0.014(6) -0.005(5)
C73 0.109(11) 0.080(10) 0.080(9) -0.027(8) 0.017(8) -0.022(8)
C74 0.113(12) 0.111(13) 0.095(11) -0.029(10) 0.021(9) -0.012(10)
C75 0.089(11) 0.084(12) 0.145(15) -0.058(11) -0.019(10) 0.011(9)
C76 0.067(9) 0.066(9) 0.167(16) -0.032(10) 0.017(10) -0.011(7)
C77 0.056(7) 0.076(9) 0.102(10) -0.028(8) 0.003(7) 0.009(7)
C81 0.055(7) 0.036(6) 0.049(6) -0.001(5) -0.015(5) 0.008(6)
C82 0.065(8) 0.050(7) 0.052(6) -0.004(5) -0.010(5) -0.009(6)
C83 0.069(8) 0.055(8) 0.115(10) 0.006(7) -0.027(7) 0.010(7)
C84 0.102(13) 0.053(9) 0.189(17) -0.006(9) -0.044(11) -0.012(9)
C85 0.107(13) 0.056(9) 0.130(13) -0.002(9) -0.030(10) 0.036(9)
C86 0.093(11) 0.104(12) 0.108(11) -0.005(10) 0.005(8) 0.054(11)
C87 0.053(8) 0.076(9) 0.079(8) 0.000(6) 0.002(6) 0.007(6)
C91 0.046(6) 0.030(6) 0.079(9) -0.006(6) 0.004(6) 0.005(5)
C92 0.075(8) 0.051(7) 0.073(8) -0.003(7) 0.020(6) -0.004(6)
C93 0.089(9) 0.057(8) 0.117(11) -0.006(8) 0.017(8) 0.011(7)
C94 0.117(13) 0.060(10) 0.145(15) -0.016(10) 0.049(11) 0.009(9)
C95 0.133(15) 0.069(11) 0.188(20) 0.027(13) 0.077(15) 0.040(10)
C96 0.129(14) 0.113(13) 0.123(13) 0.050(11) 0.028(11) 0.074(11)
C97 0.098(10) 0.078(9) 0.093(10) 0.035(8) 0.020(8) 0.034(8)
C101 0.043(7) 0.056(7) 0.050(7) -0.008(6) -0.018(5) 0.001(5)
C102 0.052(7) 0.040(6) 0.077(8) -0.006(5) -0.004(6) -0.008(5)
C103 0.073(9) 0.119(12) 0.076(9) 0.014(8) -0.027(8) -0.006(8)
C104 0.142(16) 0.136(15) 0.089(11) 0.019(10) -0.059(12) -0.044(12)
C105 0.105(15) 0.074(10) 0.161(18) 0.015(11) -0.072(13) -0.007(9)
C106 0.040(8) 0.081(10) 0.199(19) 0.011(12) -0.036(11) 0.005(7)
C107 0.061(9) 0.071(8) 0.113(10) 0.015(7) -0.009(8) -0.002(6)
Cl1 0.065(2) 0.095(3) 0.117(3) 0.016(2) -0.004(2) 0.008(2)
O21 0.089(8) 0.188(13) 0.252(16) 0.059(12) 0.031(9) -0.029(9)
O22 0.057(6) 0.120(8) 0.197(11) 0.006(8) -0.018(6) 0.017(5)
O23 0.166(12) 0.260(19) 0.149(12) 0.077(12) -0.007(9) 0.039(12)
O24 0.203(15) 0.141(12) 0.290(21) -0.067(13) -0.018(14) 0.065(11)

loop_
_atom_site_label
_atom_site_type_symbol
_atom_site_fract_x
_atom_site_fract_y
_atom_site_fract_z
_atom_site_U_iso_or_equiv
_atom_site_thermal_displace_type
_atom_site_occupancy
_atom_site_calc_flag
_atom_site_refinement_flags
_atom_site_disorder_group
Fe1 Fe 0.44917(8) 0.17651(4) 0.21145(12) 0.0470(4) Uani 1 d . .
Fe2 Fe 0.35985(7) 0.10951(4) 0.32941(12) 0.0431(4) Uani 1 d . .
Fe3 Fe 0.20236(8) 0.07271(4) 0.18249(13) 0.0493(5) Uani 1 d . .
Fe4 Fe 0.35056(8) 0.10318(4) 0.08053(12) 0.0455(4) Uani 1 d . .
O1 O 0.4050(3) 0.13121(15) 0.2036(5) 0.0426(15) Uani 1 d . .
O2 O 0.2968(3) 0.0863(2) 0.2025(5) 0.045(2) Uani 1 d . .
O3 O 0.3688(4) 0.2043(2) 0.2706(6) 0.055(2) Uani 1 d . .
O4 O 0.3024(3) 0.1578(2) 0.3388(5) 0.049(2) Uani 1 d . .
O5 O 0.4168(4) 0.1886(2) 0.0419(6) 0.056(2) Uani 1 d . .
O6 O 0.4002(3) 0.1316(2) -0.0379(5) 0.053(2) Uani 1 d . .
O7 O 0.2923(3) 0.0906(2) 0.4421(6) 0.053(2) Uani 1 d . .
O8 O 0.1821(3) 0.0922(2) 0.3373(6) 0.055(2) Uani 1 d . .
O9 O 0.3080(4) 0.0661(2) -0.0401(5) 0.056(2) Uani 1 d . .
O10 O 0.2140(4) 0.0414(2) 0.0397(6) 0.063(2) Uani 1 d . .
O11 O 0.1665(4) 0.1176(2) 0.0962(6) 0.060(2) Uani 1 d . .
O12 O 0.2697(4) 0.1418(2) 0.0386(5) 0.054(2) Uani 1 d . .
O13 O 0.4216(3) 0.0625(2) 0.3211(6) 0.051(2) Uani 1 d . .
O14 O 0.4233(3) 0.0608(2) 0.1267(6) 0.053(2) Uani 1 d . .
O15 O 0.4352(4) 0.1264(2) 0.4556(5) 0.057(2) Uani 1 d . .
O16 O 0.5026(3) 0.1679(2) 0.3703(6) 0.060(2) Uani 1 d . .
N1 N 0.5489(4) 0.1598(2) 0.1508(7) 0.056(2) Uani 1 d . .
N2 N 0.5116(4) 0.2277(2) 0.2170(7) 0.050(2) Uani 1 d . .
N11 N 0.2115(5) 0.0189(2) 0.2661(8) 0.062(2) Uani 1 d . .
N12 N 0.0929(4) 0.0510(2) 0.1584(7) 0.058(2) Uani 1 d . .
C1 C 0.5661(5) 0.1266(3) 0.1138(10) 0.062(3) Uani 1 d . .
H1 H 0.5321(5) 0.1075(3) 0.1138(10) 0.096(15) Uiso 1 calc R .
C2 C 0.6337(7) 0.1185(4) 0.0742(11) 0.080(4) Uani 1 d . .
H2 H 0.6431(7) 0.0948(4) 0.0464(11) 0.096(15) Uiso 1 calc R .
C3 C 0.6850(7) 0.1456(4) 0.0771(12) 0.086(4) Uani 1 d . .
H3 H 0.7297(7) 0.1404(4) 0.0515(12) 0.096(15) Uiso 1 calc R .
C4 C 0.6715(6) 0.1806(4) 0.1175(11) 0.077(3) Uani 1 d . .
C5 C 0.7209(7) 0.2114(4) 0.1231(12) 0.093(4) Uani 1 d . .
H5 H 0.7676(7) 0.2076(4) 0.1030(12) 0.096(15) Uiso 1 calc R .
C6 C 0.7020(7) 0.2454(4) 0.1564(13) 0.093(4) Uani 1 d . .
H6 H 0.7354(7) 0.2648(4) 0.1574(13) 0.096(15) Uiso 1 calc R .
C7 C 0.6299(6) 0.2526(4) 0.1913(10) 0.070(3) Uani 1 d . .
C8 C 0.6076(7) 0.2875(4) 0.2229(11) 0.083(4) Uani 1 d . .
H8 H 0.6392(7) 0.3077(4) 0.2242(11) 0.096(15) Uiso 1 calc R .
C9 C 0.5397(7) 0.2920(3) 0.2518(11) 0.080(4) Uani 1 d . .
H9 H 0.5239(7) 0.3153(3) 0.2736(11) 0.096(15) Uiso 1 calc R .
C10 C 0.4931(7) 0.2612(3) 0.2485(10) 0.071(3) Uani 1 d . .
H10 H 0.4466(7) 0.2647(3) 0.2696(10) 0.096(15) Uiso 1 calc R .
C11 C 0.5791(6) 0.2234(3) 0.1856(8) 0.056(3) Uani 1 d . .
C12 C 0.5998(6) 0.1873(3) 0.1504(9) 0.061(3) Uani 1 d . .
C21 C 0.2708(7) 0.0029(3) 0.3189(10) 0.073(3) Uani 1 d . .
H21 H 0.3136(7) 0.0166(3) 0.3276(10) 0.089(14) Uiso 1 calc R .
C22 C 0.2720(8) -0.0330(4) 0.3617(13) 0.097(4) Uani 1 d . .
H22 H 0.3148(8) -0.0432(4) 0.3982(13) 0.089(14) Uiso 1 calc R .
C23 C 0.2095(8) -0.0533(3) 0.3494(13) 0.094(4) Uani 1 d . .
H23 H 0.2097(8) -0.0774(3) 0.3783(13) 0.089(14) Uiso 1 calc R .
C24 C 0.1455(6) -0.0385(3) 0.2943(11) 0.071(3) Uani 1 d . .
C25 C 0.0762(8) -0.0577(4) 0.2747(13) 0.094(4) Uani 1 d . .
H25 H 0.0730(8) -0.0822(4) 0.2993(13) 0.089(14) Uiso 1 calc R .
C26 C 0.0180(8) -0.0412(4) 0.2229(13) 0.092(4) Uani 1 d . .
H26 H -0.0256(8) -0.0543(4) 0.2141(13) 0.089(14) Uiso 1 calc R .
C27 C 0.0196(6) -0.0043(3) 0.1801(11) 0.071(3) Uani 1 d . .
C28 C -0.0389(7) 0.0133(4) 0.1209(12) 0.087(4) Uani 1 d . .
H28 H -0.0829(7) 0.0007(4) 0.1073(12) 0.089(14) Uiso 1 calc R .
C29 C -0.0337(6) 0.0491(4) 0.0813(11) 0.081(4) Uani 1 d . .
H29 H -0.0737(6) 0.0614(4) 0.0431(11) 0.089(14) Uiso 1 calc R .
C30 C 0.0354(5) 0.0667(3) 0.1012(10) 0.063(3) Uani 1 d . .
H30 H 0.0403(5) 0.0906(3) 0.0722(10) 0.089(14) Uiso 1 calc R .
C31 C 0.0861(5) 0.0152(3) 0.1957(9) 0.054(3) Uani 1 d . .
C32 C 0.1492(6) -0.0024(3) 0.2537(9) 0.062(3) Uani 1 d . .
C41 C 0.3125(6) 0.1911(3) 0.3117(8) 0.050(3) Uani 1 d . .
C42 C 0.2536(5) 0.2179(3) 0.3276(8) 0.055(3) Uani 1 d . .
C43 C 0.1856(6) 0.2051(3) 0.3497(10) 0.076(3) Uani 1 d . .
H43 H 0.1779(6) 0.1797(3) 0.3579(10) 0.103(20) Uiso 1 calc R .
C44 C 0.1287(7) 0.2302(4) 0.3598(13) 0.097(4) Uani 1 d . .
H44 H 0.0831(7) 0.2217(4) 0.3740(13) 0.103(20) Uiso 1 calc R .
C45 C 0.1417(8) 0.2676(5) 0.3481(13) 0.102(5) Uani 1 d . .
H45 H 0.1042(8) 0.2844(5) 0.3541(13) 0.103(20) Uiso 1 calc R .
C46 C 0.2089(9) 0.2808(4) 0.3277(13) 0.102(5) Uani 1 d . .
H46 H 0.2167(9) 0.3062(4) 0.3200(13) 0.103(20) Uiso 1 calc R .
C47 C 0.2641(7) 0.2559(3) 0.3188(10) 0.071(3) Uani 1 d . .
H47 H 0.3098(7) 0.2647(3) 0.3067(10) 0.103(20) Uiso 1 calc R .
C51 C 0.4052(5) 0.1669(3) -0.0443(8) 0.045(2) Uani 1 d . .
C52 C 0.3991(5) 0.1849(3) -0.1599(8) 0.050(3) Uani 1 d . .
C53 C 0.4273(6) 0.2195(4) -0.1742(10) 0.077(4) Uani 1 d . .
H53 H 0.4517(6) 0.2322(4) -0.1115(10) 0.063(13) Uiso 1 calc R .
C54 C 0.4189(8) 0.2357(4) -0.2849(13) 0.103(5) Uani 1 d . .
H54 H 0.4366(8) 0.2596(4) -0.2947(13) 0.063(13) Uiso 1 calc R .
C55 C 0.3851(7) 0.2171(5) -0.3794(11) 0.085(4) Uani 1 d . .
H55 H 0.3814(7) 0.2280(5) -0.4526(11) 0.063(13) Uiso 1 calc R .
C56 C 0.3573(7) 0.1828(4) -0.3654(10) 0.077(4) Uani 1 d . .
H56 H 0.3332(7) 0.1703(4) -0.4285(10) 0.063(13) Uiso 1 calc R .
C57 C 0.3648(6) 0.1665(3) -0.2571(9) 0.065(3) Uani 1 d . .
H57 H 0.3467(6) 0.1426(3) -0.2485(9) 0.063(13) Uiso 1 calc R .
C61 C 0.2245(6) 0.0941(2) 0.4322(8) 0.046(2) Uani 1 d . .
C62 C 0.1885(5) 0.1011(3) 0.5393(9) 0.050(3) Uani 1 d . .
C63 C 0.2267(6) 0.0994(3) 0.6486(10) 0.068(3) Uani 1 d . .
H63 H 0.2761(6) 0.0942(3) 0.6561(10) 0.087(17) Uiso 1 calc R .
C64 C 0.1924(7) 0.1055(3) 0.7472(10) 0.075(3) Uani 1 d . .
H64 H 0.2188(7) 0.1033(3) 0.8200(10) 0.087(17) Uiso 1 calc R .
C65 C 0.1193(7) 0.1147(3) 0.7388(10) 0.068(3) Uani 1 d . .
H65 H 0.0969(7) 0.1196(3) 0.8050(10) 0.087(17) Uiso 1 calc R .
C66 C 0.0813(7) 0.1163(3) 0.6323(11) 0.076(3) Uani 1 d . .
H66 H 0.0318(7) 0.1215(3) 0.6258(11) 0.087(17) Uiso 1 calc R .
C67 C 0.1149(6) 0.1101(3) 0.5317(10) 0.068(3) Uani 1 d . .
H67 H 0.0880(6) 0.1120(3) 0.4593(10) 0.087(17) Uiso 1 calc R .
C71 C 0.2611(6) 0.0402(3) -0.0315(9) 0.058(3) Uani 1 d . .
C72 C 0.2621(6) 0.0085(3) -0.1087(10) 0.057(3) Uani 1 d . .
C73 C 0.2971(7) 0.0087(4) -0.2054(11) 0.089(4) Uani 1 d . .
H73 H 0.3233(7) 0.0297(4) -0.2220(11) 0.084(17) Uiso 1 calc R .
C74 C 0.2950(8) -0.0209(5) -0.2788(13) 0.106(5) Uani 1 d . .
H74 H 0.3169(8) -0.0196(5) -0.3471(13) 0.084(17) Uiso 1 calc R .
C75 C 0.2602(9) -0.0529(4) -0.2502(17) 0.108(5) Uani 1 d . .
H75 H 0.2603(9) -0.0736(4) -0.2985(17) 0.084(17) Uiso 1 calc R .
C76 C 0.2259(7) -0.0549(4) -0.1539(16) 0.100(5) Uani 1 d . .
H76 H 0.2010(7) -0.0763(4) -0.1368(16) 0.084(17) Uiso 1 calc R .
C77 C 0.2285(6) -0.0246(4) -0.0817(12) 0.078(4) Uani 1 d . .
H77 H 0.2074(6) -0.0261(4) -0.0128(12) 0.084(17) Uiso 1 calc R .
C81 C 0.2041(6) 0.1441(3) 0.0583(8) 0.048(3) Uani 1 d . .
C82 C 0.1661(6) 0.1803(3) 0.0404(8) 0.057(3) Uani 1 d . .
C83 C 0.2035(7) 0.2113(3) 0.0148(11) 0.083(4) Uani 1 d . .
H83 H 0.2524(7) 0.2094(3) 0.0044(11) 0.103(20) Uiso 1 calc R .
C84 C 0.1687(9) 0.2460(4) 0.0038(15) 0.119(6) Uani 1 d . .
H84 H 0.1943(9) 0.2673(4) -0.0125(15) 0.103(20) Uiso 1 calc R .
C85 C 0.0970(10) 0.2480(4) 0.0175(14) 0.101(5) Uani 1 d . .
H85 H 0.0746(10) 0.2712(4) 0.0123(14) 0.103(20) Uiso 1 calc R .
C86 C 0.0577(9) 0.2187(5) 0.0377(12) 0.102(5) Uani 1 d . .
H86 H 0.0081(9) 0.2212(5) 0.0425(12) 0.103(20) Uiso 1 calc R .
C87 C 0.0912(6) 0.1834(3) 0.0519(10) 0.070(3) Uani 1 d . .
H87 H 0.0644(6) 0.1626(3) 0.0687(10) 0.103(20) Uiso 1 calc R .
C91 C 0.4376(5) 0.0476(3) 0.2264(11) 0.052(3) Uani 1 d . .
C92 C 0.4756(6) 0.0107(3) 0.2384(10) 0.065(3) Uani 1 d . .
C93 C 0.4781(7) -0.0115(3) 0.1422(13) 0.087(4) Uani 1 d . .
H93 H 0.4553(7) -0.0036(3) 0.0709(13) 0.120(24) Uiso 1 calc R .
C94 C 0.5136(9) -0.0452(4) 0.1492(17) 0.105(5) Uani 1 d . .
H94 H 0.5151(9) -0.0600(4) 0.0837(17) 0.120(24) Uiso 1 calc R .
C95 C 0.5466(10) -0.0563(4) 0.2547(21) 0.125(7) Uani 1 d . .
H95 H 0.5712(10) -0.0789(4) 0.2600(21) 0.120(24) Uiso 1 calc R .
C96 C 0.5448(9) -0.0356(5) 0.3521(16) 0.120(6) Uani 1 d . .
H96 H 0.5668(9) -0.0443(5) 0.4231(16) 0.120(24) Uiso 1 calc R .
C97 C 0.5095(7) -0.0013(4) 0.3447(12) 0.089(4) Uani 1 d . .
H97 H 0.5087(7) 0.0135(4) 0.4105(12) 0.120(24) Uiso 1 calc R .
C101 C 0.4934(5) 0.1450(3) 0.4489(9) 0.052(3) Uani 1 d . .
C102 C 0.5533(6) 0.1402(3) 0.5441(10) 0.057(3) Uani 1 d . .
C103 C 0.5399(7) 0.1305(4) 0.6550(11) 0.092(4) Uani 1 d . .
H103 H 0.4921(7) 0.1279(4) 0.6710(11) 0.090(18) Uiso 1 calc R .
C104 C 0.5951(11) 0.1245(5) 0.7423(14) 0.128(6) Uani 1 d . .
H104 H 0.5850(11) 0.1180(5) 0.8164(14) 0.090(18) Uiso 1 calc R .
C105 C 0.6654(10) 0.1283(4) 0.7181(19) 0.120(7) Uani 1 d . .
H105 H 0.7032(10) 0.1238(4) 0.7761(19) 0.090(18) Uiso 1 calc R .
C106 C 0.6808(7) 0.1387(4) 0.6108(19) 0.110(6) Uani 1 d . .
H106 H 0.7288(7) 0.1418(4) 0.5965(19) 0.090(18) Uiso 1 calc R .
C107 C 0.6245(6) 0.1448(3) 0.5217(13) 0.083(4) Uani 1 d . .
H107 H 0.6349(6) 0.1518(3) 0.4481(13) 0.090(18) Uiso 1 calc R .
Cl1 Cl 0.1157(2) -0.14399(10) 0.0963(3) 0.0933(10) Uani 1 d . .
O21 O 0.1646(6) -0.1169(4) 0.0688(14) 0.175(6) Uani 1 d . .
O22 O 0.0440(5) -0.1312(3) 0.0831(11) 0.127(4) Uani 1 d . .
O23 O 0.1356(8) -0.1526(5) 0.2156(13) 0.193(7) Uani 1 d . .
O24 O 0.1232(9) -0.1762(4) 0.0292(17) 0.215(8) Uani 1 d . .
N3 N 0.9743(14) 0.1896(7) 0.4643(22) 0.113(8) Uiso 0.50 d P .
C3A C 0.9171(17) 0.1993(8) 0.5105(26) 0.101(9) Uiso 0.50 d P .
C3B C 0.8490(11) 0.2087(6) 0.5443(18) 0.063(6) Uiso 0.50 d P .
N4 N 0.7961(19) 0.1481(10) 0.3620(31) 0.167(12) Uiso 0.50 d P .
C4A C 0.8610(21) 0.1391(11) 0.2993(33) 0.137(12) Uiso 0.50 d P .
C4B C 0.9268(15) 0.1348(8) 0.2567(24) 0.094(8) Uiso 0.50 d P .
N5 N 0.9548(11) 0.0491(6) 0.4111(16) 0.179(7) Uiso 1 d . .
C5A C 0.9187(11) 0.0231(6) 0.4195(16) 0.134(6) Uiso 1 d . .
C5B C 0.8803(10) -0.0108(6) 0.4230(16) 0.137(6) Uiso 1 d . .

loop_
_atom_type_symbol
_atom_type_description
_atom_type_scat_dispersion_real
_atom_type_scat_dispersion_imag
_atom_type_scat_source
C C 0.0181 0.0091 'International Tables Vol C Tables 4.2.6.8 and 6.1.1.4'
H H 0.0000 0.0000 'International Tables Vol C Tables 4.2.6.8 and 6.1.1.4'
N N 0.0311 0.0180 'International Tables Vol C Tables 4.2.6.8 and 6.1.1.4'
O O 0.0492 0.0322 'International Tables Vol C Tables 4.2.6.8 and 6.1.1.4'
Cl Cl 0.3639 0.7018 'International Tables Vol C Tables 4.2.6.8 and 6.1.1.4'
Fe Fe -1.1336 3.1974 'International Tables Vol C Tables 4.2.6.8 and 6.1.1.4'

loop_
_geom_angle_atom_site_label_1
_geom_angle_atom_site_label_2
_geom_angle_atom_site_label_3
_geom_angle
_geom_angle_site_symmetry_1
_geom_angle_site_symmetry_3
_geom_angle_publ_flag
O1 Fe1 O3 96.7(3) . . ?
O1 Fe1 O16 94.6(3) . . ?
O3 Fe1 O16 94.2(3) . . ?
O1 Fe1 O5 93.4(3) . . ?
O3 Fe1 O5 94.3(3) . . ?
O16 Fe1 O5 167.5(3) . . ?
O1 Fe1 N1 97.7(3) . . ?
O3 Fe1 N1 165.6(3) . . ?
O16 Fe1 N1 84.4(3) . . ?
O5 Fe1 N1 85.1(3) . . ?
O1 Fe1 N2 174.3(3) . . ?
O3 Fe1 N2 89.0(3) . . ?
O16 Fe1 N2 84.1(3) . . ?
O5 Fe1 N2 86.9(3) . . ?
N1 Fe1 N2 76.6(3) . . ?
O1 Fe2 O2 82.9(2) . . ?
O1 Fe2 O15 96.0(3) . . ?
O2 Fe2 O15 170.8(3) . . ?
O1 Fe2 O7 167.6(3) . . ?
O2 Fe2 O7 89.0(3) . . ?
O15 Fe2 O7 93.6(3) . . ?
O1 Fe2 O4 88.3(2) . . ?
O2 Fe2 O4 97.5(2) . . ?
O15 Fe2 O4 91.6(3) . . ?
O7 Fe2 O4 83.5(3) . . ?
O1 Fe2 O13 90.3(3) . . ?
O2 Fe2 O13 84.5(2) . . ?
O15 Fe2 O13 86.4(3) . . ?
O7 Fe2 O13 98.2(3) . . ?
O4 Fe2 O13 177.4(3) . . ?
O1 Fe2 Fe4 41.9(2) . . ?
O2 Fe2 Fe4 41.4(2) . . ?
O15 Fe2 Fe4 135.6(2) . . ?
O7 Fe2 Fe4 130.3(2) . . ?
O4 Fe2 Fe4 98.5(2) . . ?
O13 Fe2 Fe4 81.9(2) . . ?
O2 Fe3 O11 96.3(3) . . ?
O2 Fe3 O8 93.8(3) . . ?
O11 Fe3 O8 94.7(3) . . ?
O2 Fe3 O10 93.7(3) . . ?
O11 Fe3 O10 95.7(3) . . ?
O8 Fe3 O10 166.4(3) . . ?
O2 Fe3 N11 99.1(3) . . ?
O11 Fe3 N11 164.5(3) . . ?
O8 Fe3 N11 85.7(3) . . ?
O10 Fe3 N11 81.9(3) . . ?
O2 Fe3 N12 174.5(3) . . ?
O11 Fe3 N12 88.4(3) . . ?
O8 Fe3 N12 88.6(3) . . ?
O10 Fe3 N12 83.0(3) . . ?
N11 Fe3 N12 76.1(3) . . ?
O2 Fe4 O1 83.8(2) . . ?
O2 Fe4 O6 167.9(3) . . ?
O1 Fe4 O6 89.9(3) . . ?
O2 Fe4 O9 96.2(3) . . ?
O1 Fe4 O9 168.9(3) . . ?
O6 Fe4 O9 92.0(3) . . ?
O2 Fe4 O12 87.8(3) . . ?
O1 Fe4 O12 97.5(3) . . ?
O6 Fe4 O12 82.8(3) . . ?
O9 Fe4 O12 93.6(3) . . ?
O2 Fe4 O14 87.4(3) . . ?
O1 Fe4 O14 85.5(3) . . ?
O6 Fe4 O14 102.5(3) . . ?
O9 Fe4 O14 83.5(3) . . ?
O12 Fe4 O14 174.1(3) . . ?
O2 Fe4 Fe2 42.6(2) . . ?
O1 Fe4 Fe2 41.6(2) . . ?
O6 Fe4 Fe2 131.5(2) . . ?
O9 Fe4 Fe2 135.9(2) . . ?
O12 Fe4 Fe2 98.3(2) . . ?
O14 Fe4 Fe2 80.5(2) . . ?
Fe1 O1 Fe2 123.7(3) . . ?
Fe1 O1 Fe4 134.2(3) . . ?
Fe2 O1 Fe4 96.5(3) . . ?
Fe3 O2 Fe4 124.5(3) . . ?
Fe3 O2 Fe2 134.3(3) . . ?
Fe4 O2 Fe2 96.0(2) . . ?
C41 O3 Fe1 128.0(6) . . ?
C41 O4 Fe2 134.5(6) . . ?
C51 O5 Fe1 129.6(6) . . ?
C51 O6 Fe4 125.8(6) . . ?
C61 O7 Fe2 126.3(6) . . ?
C61 O8 Fe3 128.9(6) . . ?
C71 O9 Fe4 129.6(7) . . ?
C71 O10 Fe3 133.8(6) . . ?
C81 O11 Fe3 127.9(6) . . ?
C81 O12 Fe4 133.7(6) . . ?
C91 O13 Fe2 124.6(6) . . ?
C91 O14 Fe4 125.9(6) . . ?
C101 O15 Fe2 129.8(6) . . ?
C101 O16 Fe1 132.2(6) . . ?
C1 N1 C12 117.4(9) . . ?
C1 N1 Fe1 127.6(7) . . ?
C12 N1 Fe1 115.0(7) . . ?
C10 N2 C11 117.2(9) . . ?
C10 N2 Fe1 129.0(7) . . ?
C11 N2 Fe1 113.8(6) . . ?
C21 N11 C32 116.6(9) . . ?
C21 N11 Fe3 127.9(7) . . ?
C32 N11 Fe3 115.2(7) . . ?
C30 N12 C31 117.7(9) . . ?
C30 N12 Fe3 127.2(7) . . ?
C31 N12 Fe3 114.7(6) . . ?
N1 C1 C2 123.2(10) . . ?
C3 C2 C1 119.1(12) . . ?
C2 C3 C4 120.8(11) . . ?
C3 C4 C5 125.6(12) . . ?
C3 C4 C12 116.8(11) . . ?
C5 C4 C12 117.5(12) . . ?
C6 C5 C4 122.1(12) . . ?
C5 C6 C7 121.1(12) . . ?
C8 C7 C11 118.1(11) . . ?
C8 C7 C6 122.9(12) . . ?
C11 C7 C6 118.9(12) . . ?
C9 C8 C7 119.3(11) . . ?
C8 C9 C10 119.2(11) . . ?
N2 C10 C9 123.4(11) . . ?
N2 C11 C7 122.6(10) . . ?
N2 C11 C12 117.9(9) . . ?
C7 C11 C12 119.5(11) . . ?
N1 C12 C11 116.6(9) . . ?
N1 C12 C4 122.4(10) . . ?
C11 C12 C4 120.9(10) . . ?
N11 C21 C22 123.4(11) . . ?
C23 C22 C21 118.8(12) . . ?
C22 C23 C24 121.1(11) . . ?
C32 C24 C23 116.3(11) . . ?
C32 C24 C25 117.9(11) . . ?
C23 C24 C25 125.7(12) . . ?
C26 C25 C24 121.6(12) . . ?
C25 C26 C27 122.2(12) . . ?
C28 C27 C31 117.9(11) . . ?
C28 C27 C26 124.0(12) . . ?
C31 C27 C26 118.0(11) . . ?
C27 C28 C29 121.2(11) . . ?
C28 C29 C30 117.1(11) . . ?
N12 C30 C29 123.7(11) . . ?
N12 C31 C27 122.3(10) . . ?
N12 C31 C32 117.7(9) . . ?
C27 C31 C32 120.0(10) . . ?
N11 C32 C24 123.8(10) . . ?
N11 C32 C31 115.9(9) . . ?
C24 C32 C31 120.3(10) . . ?
O4 C41 O3 126.5(8) . . ?
O4 C41 C42 117.0(10) . . ?
O3 C41 C42 116.5(9) . . ?
C47 C42 C43 118.4(10) . . ?
C47 C42 C41 121.3(10) . . ?
C43 C42 C41 120.3(10) . . ?
C42 C43 C44 120.6(12) . . ?
C45 C44 C43 118.5(13) . . ?
C44 C45 C46 121.8(13) . . ?
C47 C46 C45 119.0(13) . . ?
C46 C47 C42 121.7(12) . . ?
O5 C51 O6 124.9(8) . . ?
O5 C51 C52 115.8(9) . . ?
O6 C51 C52 119.2(9) . . ?
C53 C52 C57 118.6(10) . . ?
C53 C52 C51 121.0(10) . . ?
C57 C52 C51 120.3(10) . . ?
C52 C53 C54 118.9(12) . . ?
C55 C54 C53 121.5(13) . . ?
C56 C55 C54 119.6(12) . . ?
C55 C56 C57 119.7(11) . . ?
C56 C57 C52 121.6(11) . . ?
O7 C61 O8 125.9(9) . . ?
O7 C61 C62 118.5(9) . . ?
O8 C61 C62 115.6(8) . . ?
C63 C62 C67 117.7(10) . . ?
C63 C62 C61 121.5(9) . . ?
C67 C62 C61 120.8(9) . . ?
C62 C63 C64 121.0(10) . . ?
C63 C64 C65 120.9(11) . . ?
C66 C65 C64 118.7(11) . . ?
C65 C66 C67 121.2(11) . . ?
C62 C67 C66 120.5(11) . . ?
O10 C71 O9 123.3(9) . . ?
O10 C71 C72 119.0(10) . . ?
O9 C71 C72 117.7(11) . . ?
C73 C72 C77 117.2(11) . . ?
C73 C72 C71 123.1(11) . . ?
C77 C72 C71 119.6(11) . . ?
C72 C73 C74 122.1(13) . . ?
C73 C74 C75 118.9(15) . . ?
C76 C75 C74 121.5(14) . . ?
C75 C76 C77 118.4(14) . . ?
C76 C77 C72 121.8(13) . . ?
O12 C81 O11 125.5(8) . . ?
O12 C81 C82 119.0(10) . . ?
O11 C81 C82 115.5(10) . . ?
C83 C82 C87 119.0(11) . . ?
C83 C82 C81 120.1(10) . . ?
C87 C82 C81 120.9(10) . . ?
C82 C83 C84 120.4(13) . . ?
C85 C84 C83 118.8(14) . . ?
C86 C85 C84 123.3(13) . . ?
C85 C86 C87 119.5(14) . . ?
C86 C87 C82 119.0(12) . . ?
O14 C91 O13 125.7(8) . . ?
O14 C91 C92 118.1(10) . . ?
O13 C91 C92 116.1(10) . . ?
C93 C92 C97 119.1(12) . . ?
C93 C92 C91 119.7(11) . . ?
C97 C92 C91 121.2(11) . . ?
C94 C93 C92 121.4(15) . . ?
C95 C94 C93 118.3(15) . . ?
C96 C95 C94 122.4(15) . . ?
C95 C96 C97 119.2(15) . . ?
C92 C97 C96 119.5(14) . . ?
O16 C101 O15 124.8(8) . . ?
O16 C101 C102 117.7(9) . . ?
O15 C101 C102 117.4(10) . . ?
C103 C102 C107 118.7(11) . . ?
C103 C102 C101 121.6(10) . . ?
C107 C102 C101 119.7(11) . . ?
C104 C103 C102 122.0(15) . . ?
C105 C104 C103 118.7(17) . . ?
C106 C105 C104 121.2(15) . . ?
C105 C106 C107 120.1(15) . . ?
C102 C107 C106 119.4(14) . . ?
O21 Cl1 O22 112.4(8) . . ?
O21 Cl1 O24 109.9(11) . . ?
O22 Cl1 O24 111.1(8) . . ?
O21 Cl1 O23 105.6(10) . . ?
O22 Cl1 O23 108.5(8) . . ?
O24 Cl1 O23 109.1(11) . . ?
N3 C3A C3B 171.3(30) . . ?
C4B C4A N4 169.9(36) . . ?
N5 C5A C5B 173.7(23) . . ?

loop_
_geom_bond_atom_site_label_1
_geom_bond_atom_site_label_2
_geom_bond_distance
_geom_bond_site_symmetry_2
_geom_bond_publ_flag
Fe1 O1 1.819(6) . ?
Fe1 O3 1.978(6) . ?
Fe1 O16 2.015(7) . ?
Fe1 O5 2.036(6) . ?
Fe1 N1 2.136(9) . ?
Fe1 N2 2.169(8) . ?
Fe2 O1 1.925(6) . ?
Fe2 O2 1.959(6) . ?
Fe2 O15 2.000(6) . ?
Fe2 O7 2.025(6) . ?
Fe2 O4 2.043(6) . ?
Fe2 O13 2.047(6) . ?
Fe2 Fe4 2.880(2) . ?
Fe3 O2 1.807(6) . ?
Fe3 O11 1.972(7) . ?
Fe3 O8 2.001(7) . ?
Fe3 O10 2.032(7) . ?
Fe3 N11 2.160(9) . ?
Fe3 N12 2.162(8) . ?
Fe4 O2 1.916(6) . ?
Fe4 O1 1.934(6) . ?
Fe4 O6 2.014(6) . ?
Fe4 O9 2.027(6) . ?
Fe4 O12 2.059(6) . ?
Fe4 O14 2.062(6) . ?
O3 C41 1.285(12) . ?
O4 C41 1.256(12) . ?
O5 C51 1.266(11) . ?
O6 C51 1.273(11) . ?
O7 C61 1.254(11) . ?
O8 C61 1.281(11) . ?
O9 C71 1.283(12) . ?
O10 C71 1.267(13) . ?
O11 C81 1.285(12) . ?
O12 C81 1.265(11) . ?
O13 C91 1.286(12) . ?
O14 C91 1.251(12) . ?
O15 C101 1.277(12) . ?
O16 C101 1.253(12) . ?
N1 C1 1.320(13) . ?
N1 C12 1.366(13) . ?
N2 C10 1.315(13) . ?
N2 C11 1.349(12) . ?
N11 C21 1.326(13) . ?
N11 C32 1.380(13) . ?
N12 C30 1.317(13) . ?
N12 C31 1.367(12) . ?
C1 C2 1.41(2) . ?
C2 C3 1.36(2) . ?
C3 C4 1.37(2) . ?
C4 C5 1.43(2) . ?
C4 C12 1.44(2) . ?
C5 C6 1.34(2) . ?
C6 C7 1.46(2) . ?
C7 C8 1.38(2) . ?
C7 C11 1.405(15) . ?
C8 C9 1.35(2) . ?
C9 C10 1.40(2) . ?
C11 C12 1.424(15) . ?
C21 C22 1.38(2) . ?
C22 C23 1.36(2) . ?
C23 C24 1.39(2) . ?
C24 C32 1.38(2) . ?
C24 C25 1.45(2) . ?
C25 C26 1.31(2) . ?
C26 C27 1.42(2) . ?
C27 C28 1.37(2) . ?
C27 C31 1.411(14) . ?
C28 C29 1.37(2) . ?
C29 C30 1.423(15) . ?
C31 C32 1.428(14) . ?
C41 C42 1.482(14) . ?
C42 C47 1.383(15) . ?
C42 C43 1.391(15) . ?
C43 C44 1.40(2) . ?
C44 C45 1.37(2) . ?
C45 C46 1.38(2) . ?
C46 C47 1.37(2) . ?
C51 C52 1.481(13) . ?
C52 C53 1.366(15) . ?
C52 C57 1.395(14) . ?
C53 C54 1.40(2) . ?
C54 C55 1.37(2) . ?
C55 C56 1.35(2) . ?
C56 C57 1.38(2) . ?
C61 C62 1.496(14) . ?
C62 C63 1.382(14) . ?
C62 C67 1.394(14) . ?
C63 C64 1.38(2) . ?
C64 C65 1.39(2) . ?
C65 C66 1.35(2) . ?
C66 C67 1.40(2) . ?
C71 C72 1.451(15) . ?
C72 C73 1.36(2) . ?
C72 C77 1.39(2) . ?
C73 C74 1.36(2) . ?
C74 C75 1.38(2) . ?
C75 C76 1.35(2) . ?
C76 C77 1.37(2) . ?
C81 C82 1.480(14) . ?
C82 C83 1.36(2) . ?
C82 C87 1.415(15) . ?
C83 C84 1.40(2) . ?
C84 C85 1.36(2) . ?
C85 C86 1.32(2) . ?
C86 C87 1.41(2) . ?
C91 C92 1.497(15) . ?
C92 C93 1.38(2) . ?
C92 C97 1.39(2) . ?
C93 C94 1.37(2) . ?
C94 C95 1.37(2) . ?
C95 C96 1.35(2) . ?
C96 C97 1.39(2) . ?
C101 C102 1.485(14) . ?
C102 C103 1.38(2) . ?
C102 C107 1.38(2) . ?
C103 C104 1.37(2) . ?
C104 C105 1.37(2) . ?
C105 C106 1.36(2) . ?
C106 C107 1.40(2) . ?
Cl1 O21 1.390(12) . ?
Cl1 O22 1.399(9) . ?
Cl1 O24 1.409(14) . ?
Cl1 O23 1.424(13) . ?
N3 C3A 1.29(3) . ?
C3A C3B 1.40(3) . ?
N4 C4A 1.51(4) . ?
C4A C4B 1.37(4) . ?
N5 C5A 1.16(2) . ?
C5A C5B 1.41(2) . ?
